data_4085080
loop_
_publ_author_name
'Kano, Naokazu'
'Tsukada, Satoru'
'Shibata, Yusuke'
'Kawashima, Takayuki'
'Sato, Hiroyasu'
'Guo, Jing-Dong'
'Nagase, Shigeru'

_publ_section_title
;
 Interconversion among Dianionic, Anionic, and Neutral Compounds Bearing a
 Bond between Two Pentacoordinated Germanium Atoms
;
_journal_issue 1
_journal_name_full Organometallics
_journal_page_first 56
_journal_paper_doi 10.1021/om500814g
_journal_volume 34
_journal_year 2015
_chemical_absolute_configuration ad
_chemical_formula_moiety 'C40 H26 F24 Ge2 O4'
_chemical_formula_sum 'C40 H26 F24 Ge2 O4'
_chemical_formula_weight 1171.83
_space_group_IT_number 4
_symmetry_cell_setting monoclinic
_symmetry_Int_Tables_number 4
_symmetry_space_group_name_Hall 'P 2yb'
_symmetry_space_group_name_H-M 'P 1 21 1'
_atom_sites_solution_hydrogens geom
_atom_sites_solution_primary direct
_atom_sites_solution_secondary difmap
_cell_angle_alpha 90.0000
_cell_angle_beta 96.072(7)
_cell_angle_gamma 90.0000
_cell_formula_units_Z 2
_cell_length_a 11.4038(4)
_cell_length_b 11.2214(3)
_cell_length_c 17.0504(4)
_cell_measurement_reflns_used 13538
_cell_measurement_temperature 120(2)
_cell_measurement_theta_max 27.48
_cell_measurement_theta_min 3.15
_cell_volume 2169.64(11)
_computing_cell_refinement PROCESS-AUTO
_computing_data_collection PROCESS-AUTO
_computing_data_reduction PROCESS-AUTO
_computing_molecular_graphics 'CrystalStructure 4.0'
_computing_publication_material 'CrystalStructure 4.0 (Rigaku, 2010)'
_computing_structure_refinement 'SHELXL97 (Sheldrick, 2008)'
_computing_structure_solution 'Il Milione (Burla, et al., 2007)'
_diffrn_ambient_temperature 120(2)
_diffrn_detector_area_resol_mean 7.143
_diffrn_measured_fraction_theta_full 0.982
_diffrn_measured_fraction_theta_max 0.982
_diffrn_measurement_device_type 'Rigaku Mercury70'
_diffrn_measurement_method \w
_diffrn_radiation_type 'Mo K\a'
_diffrn_radiation_wavelength 0.71075
_diffrn_reflns_limit_h_max 12
_diffrn_reflns_limit_h_min -12
_diffrn_reflns_limit_k_max 13
_diffrn_reflns_limit_k_min -9
_diffrn_reflns_limit_l_max 20
_diffrn_reflns_limit_l_min -18
_diffrn_reflns_number 9171
_diffrn_reflns_theta_full 25.50
_diffrn_reflns_theta_max 25.50
_diffrn_standards_number 0
_exptl_absorpt_coefficient_mu 1.529
_exptl_absorpt_correction_T_max 0.858
_exptl_absorpt_correction_T_min 0.497
_exptl_absorpt_correction_type multi-scan
_exptl_absorpt_process_details 'REQAB (Rigaku, 1998)'
_exptl_crystal_colour Colorless
_exptl_crystal_density_diffrn 1.794
_exptl_crystal_density_method 'not measured'
_exptl_crystal_description Block
_exptl_crystal_F_000 1156.00
_exptl_crystal_size_max 0.100
_exptl_crystal_size_mid 0.100
_exptl_crystal_size_min 0.100
_refine_diff_density_max 0.960
_refine_diff_density_min -0.560
_refine_ls_abs_structure_details 'Flack, H. D. (1983), Acta Cryst. A39, 876-881.  878 Friedel Pairs'
_refine_ls_abs_structure_Flack 0.3(2)
_refine_ls_extinction_method none
_refine_ls_goodness_of_fit_ref 1.044
_refine_ls_hydrogen_treatment constr
_refine_ls_number_parameters 638
_refine_ls_number_reflns 9172
_refine_ls_number_restraints 634
_refine_ls_R_factor_gt 0.0439
_refine_ls_shift/su_max 0.000
_refine_ls_structure_factor_coef Fsqd
_refine_ls_weighting_details 'w = 1/[\s^2^(Fo^2^)+(0.0777P)^2^+3.2045P] where P=(Fo^2^+2Fc^2^)/3'
_refine_ls_weighting_scheme calc
_refine_ls_wR_factor_ref 0.1343
_reflns_number_gt 8939
_reflns_number_total 9171
_reflns_threshold_expression F^2^>2.0\s(F^2^)
_cod_data_source_file om500814g_si_002.cif
_cod_data_source_block SUGA_LAB_FSP
_cod_depositor_comments 'Adding full bibliography for 4085079--4085081.cif.'
_cod_database_code 4085080

loop_
_symmetry_equiv_pos_site_id
_symmetry_equiv_pos_as_xyz
1 +X,+Y,+Z
2 -X,1/2+Y,-Z

loop_
_atom_site_label
_atom_site_type_symbol
_atom_site_fract_x
_atom_site_fract_y
_atom_site_fract_z
_atom_site_U_iso_or_equiv
_atom_site_adp_type
_atom_site_occupancy
_atom_site_symmetry_multiplicity
_atom_site_calc_flag
_atom_site_refinement_flags
Ge1 Ge 0.69518(5) 0.91553(5) 0.26286(3) 0.02269(14) Uani 1.0 2 d .
Ge2 Ge 0.88813(5) 0.83288(5) 0.24295(3) 0.02187(13) Uani 1.0 2 d .
F1 F 0.4908(4) 0.9986(4) 0.4098(2) 0.0397(9) Uani 1.0 2 d .
F2 F 0.4673(4) 0.8593(4) 0.4925(3) 0.0441(10) Uani 1.0 2 d .
F3 F 0.6197(4) 0.9725(4) 0.5085(2) 0.0418(10) Uani 1.0 2 d .
F4 F 0.7292(4) 0.6583(4) 0.4063(3) 0.0382(9) Uani 1.0 2 d .
F5 F 0.5954(4) 0.6606(4) 0.4862(3) 0.0488(11) Uani 1.0 2 d .
F6 F 0.7505(4) 0.7677(4) 0.5090(2) 0.0414(10) Uani 1.0 2 d .
F7 F 0.8580(3) 1.0878(4) 0.1032(2) 0.0383(9) Uani 1.0 2 d .
F8 F 0.7627(4) 1.0264(4) -0.0043(2) 0.0434(10) Uani 1.0 2 d .
F9 F 0.7497(5) 1.2095(4) 0.0302(3) 0.0510(11) Uani 1.0 2 d .
F10 F 0.4491(3) 1.0433(5) 0.0968(3) 0.0471(11) Uani 1.0 2 d .
F11 F 0.5295(4) 0.9870(5) -0.0040(3) 0.0522(11) Uani 1.0 2 d .
F12 F 0.5143(5) 1.1739(5) 0.0203(3) 0.0561(12) Uani 1.0 2 d .
F19 F 1.0835(3) 0.7170(5) 0.0952(2) 0.0424(10) Uani 1.0 2 d .
F20 F 0.9893(4) 0.5978(5) 0.0115(3) 0.0490(10) Uani 1.0 2 d .
F21 F 0.9690(4) 0.7875(5) -0.0027(2) 0.0460(11) Uani 1.0 2 d .
F22 F 0.6738(3) 0.6687(4) 0.10082(19) 0.0342(9) Uani 1.0 2 d .
F23 F 0.7343(4) 0.7384(4) -0.0051(2) 0.0410(10) Uani 1.0 2 d .
F24 F 0.7617(4) 0.5537(4) 0.0249(3) 0.0445(10) Uani 1.0 2 d .
F13 F 1.1498(4) 0.7619(4) 0.4207(3) 0.0412(9) Uani 1.0 2 d .
F14 F 1.2103(3) 0.9195(4) 0.4842(2) 0.0380(9) Uani 1.0 2 d .
F15 F 1.0628(3) 0.8214(4) 0.51940(18) 0.0351(8) Uani 1.0 2 d .
F16 F 1.0670(3) 1.1072(4) 0.4752(2) 0.0368(9) Uani 1.0 2 d .
F17 F 0.9128(4) 1.0084(4) 0.49654(19) 0.0343(8) Uani 1.0 2 d .
F18 F 0.9153(4) 1.1063(4) 0.3887(2) 0.0345(8) Uani 1.0 2 d .
O1 O 0.7057(4) 0.8985(4) 0.37721(19) 0.0214(8) Uani 1.0 2 d .
O2 O 0.6712(4) 0.9425(4) 0.1281(2) 0.0275(9) Uani 1.0 2 d .
O4 O 0.8633(4) 0.8155(4) 0.12875(18) 0.0217(8) Uani 1.0 2 d .
O3 O 0.9313(3) 0.8527(4) 0.3774(2) 0.0218(8) Uani 1.0 2 d .
C1 C 0.5575(5) 0.8196(6) 0.2573(3) 0.0183(10) Uani 1.0 2 d .
C2 C 0.4832(5) 0.7811(6) 0.1917(4) 0.0283(12) Uani 1.0 2 d .
C3 C 0.3847(6) 0.7107(7) 0.2017(4) 0.0362(13) Uani 1.0 2 d .
C4 C 0.3578(6) 0.6757(7) 0.2758(4) 0.0361(13) Uani 1.0 2 d .
C5 C 0.4311(5) 0.7143(6) 0.3415(4) 0.0314(12) Uani 1.0 2 d .
C6 C 0.5292(5) 0.7855(6) 0.3327(4) 0.0236(11) Uani 1.0 2 d .
C7 C 0.2536(7) 0.5964(8) 0.2839(5) 0.0522(19) Uani 1.0 2 d .
C8 C 0.6131(5) 0.8310(6) 0.4027(3) 0.0228(10) Uani 1.0 2 d .
C9 C 0.5455(5) 0.9154(7) 0.4542(3) 0.0274(11) Uani 1.0 2 d .
C10 C 0.6719(6) 0.7288(6) 0.4521(4) 0.0307(12) Uani 1.0 2 d .
C11 C 0.6727(5) 1.0876(6) 0.2526(3) 0.0211(10) Uani 1.0 2 d .
C12 C 0.6532(5) 1.1421(6) 0.1779(4) 0.0242(11) Uani 1.0 2 d .
C13 C 0.6320(6) 1.2653(6) 0.1725(4) 0.0303(12) Uani 1.0 2 d .
C14 C 0.6308(6) 1.3340(7) 0.2388(4) 0.0347(12) Uani 1.0 2 d .
C15 C 0.6520(6) 1.2795(6) 0.3130(4) 0.0314(13) Uani 1.0 2 d .
C16 C 0.6713(5) 1.1601(6) 0.3194(4) 0.0256(11) Uani 1.0 2 d .
C17 C 0.6102(7) 1.4656(7) 0.2316(5) 0.0465(17) Uani 1.0 2 d .
C18 C 0.6547(5) 1.0630(6) 0.1056(3) 0.0263(11) Uani 1.0 2 d .
C19 C 0.7565(6) 1.0980(7) 0.0581(4) 0.0342(12) Uani 1.0 2 d .
C20 C 0.5346(6) 1.0668(7) 0.0526(4) 0.0397(14) Uani 1.0 2 d .
C31 C 0.9126(5) 0.6634(6) 0.2475(3) 0.0214(10) Uani 1.0 2 d .
C32 C 0.9063(5) 0.6130(6) 0.1735(3) 0.0219(10) Uani 1.0 2 d .
C33 C 0.9275(5) 0.4914(6) 0.1649(4) 0.0280(12) Uani 1.0 2 d .
C34 C 0.9545(5) 0.4206(6) 0.2312(4) 0.0290(12) Uani 1.0 2 d .
C35 C 0.9587(5) 0.4719(6) 0.3050(4) 0.0271(12) Uani 1.0 2 d .
C36 C 0.9387(5) 0.5931(6) 0.3138(4) 0.0240(11) Uani 1.0 2 d .
C37 C 0.9779(8) 0.2901(7) 0.2235(5) 0.0441(17) Uani 1.0 2 d .
C38 C 0.8775(5) 0.6981(6) 0.1031(3) 0.0232(11) Uani 1.0 2 d .
C39 C 0.9795(6) 0.7001(7) 0.0517(4) 0.0344(13) Uani 1.0 2 d .
C40 C 0.7614(6) 0.6642(7) 0.0539(4) 0.0306(12) Uani 1.0 2 d .
C21 C 1.0255(5) 0.9320(5) 0.2538(3) 0.0190(10) Uani 1.0 2 d .
C22 C 1.0835(5) 0.9682(6) 0.3260(3) 0.0226(10) Uani 1.0 2 d .
C23 C 1.1851(5) 1.0386(6) 0.3308(4) 0.0286(12) Uani 1.0 2 d .
C24 C 1.2334(6) 1.0769(6) 0.2643(4) 0.0315(12) Uani 1.0 2 d .
C25 C 1.1799(6) 1.0400(6) 0.1910(4) 0.0318(13) Uani 1.0 2 d .
C26 C 1.0792(5) 0.9707(6) 0.1846(4) 0.0265(11) Uani 1.0 2 d .
C27 C 1.3404(6) 1.1569(8) 0.2699(4) 0.0439(17) Uani 1.0 2 d .
C28 C 1.0275(5) 0.9305(5) 0.3995(3) 0.0204(10) Uani 1.0 2 d .
C29 C 1.1146(6) 0.8591(6) 0.4566(3) 0.0274(11) Uani 1.0 2 d .
C30 C 0.9820(5) 1.0400(6) 0.4403(4) 0.0275(11) Uani 1.0 2 d .
H3a H 0.8925 0.8776 0.4132 0.0262 Uiso 1.0 2 calc R
H2 H 0.4993 0.8025 0.1412 0.0339 Uiso 1.0 2 calc R
H3 H 0.3358 0.6867 0.1574 0.0434 Uiso 1.0 2 calc R
H2a H 0.7049 0.9167 0.0904 0.0330 Uiso 1.0 2 calc R
H5 H 0.4144 0.6924 0.3918 0.0376 Uiso 1.0 2 calc R
H7A H 0.1825 0.6429 0.2775 0.0627 Uiso 1.0 2 calc R
H7B H 0.2617 0.5602 0.3352 0.0627 Uiso 1.0 2 calc R
H7C H 0.2499 0.5355 0.2442 0.0627 Uiso 1.0 2 calc R
H13 H 0.6186 1.3009 0.1231 0.0364 Uiso 1.0 2 calc R
H15 H 0.6528 1.3255 0.3584 0.0376 Uiso 1.0 2 calc R
H16 H 0.6839 1.1258 0.3692 0.0307 Uiso 1.0 2 calc R
H17A H 0.5348 1.4800 0.2025 0.0558 Uiso 1.0 2 calc R
H17B H 0.6710 1.5010 0.2044 0.0558 Uiso 1.0 2 calc R
H17C H 0.6117 1.5000 0.2832 0.0558 Uiso 1.0 2 calc R
H33 H 0.9234 0.4577 0.1148 0.0336 Uiso 1.0 2 calc R
H35 H 0.9752 0.4246 0.3496 0.0325 Uiso 1.0 2 calc R
H36 H 0.9428 0.6268 0.3639 0.0288 Uiso 1.0 2 calc R
H37A H 1.0438 0.2787 0.1937 0.0529 Uiso 1.0 2 calc R
H37B H 0.9095 0.2521 0.1969 0.0529 Uiso 1.0 2 calc R
H37C H 0.9953 0.2559 0.2750 0.0529 Uiso 1.0 2 calc R
H23 H 1.2213 1.0601 0.3802 0.0343 Uiso 1.0 2 calc R
H25 H 1.2127 1.0624 0.1455 0.0381 Uiso 1.0 2 calc R
H26 H 1.0450 0.9483 0.1349 0.0318 Uiso 1.0 2 calc R
H27A H 1.4053 1.1177 0.2998 0.0527 Uiso 1.0 2 calc R
H27B H 1.3232 1.2300 0.2955 0.0527 Uiso 1.0 2 calc R
H27C H 1.3609 1.1738 0.2178 0.0527 Uiso 1.0 2 calc R

loop_
_atom_site_aniso_label
_atom_site_aniso_U_11
_atom_site_aniso_U_22
_atom_site_aniso_U_33
_atom_site_aniso_U_12
_atom_site_aniso_U_13
_atom_site_aniso_U_23
Ge1 0.0129(3) 0.0262(3) 0.0291(3) 0.0011(3) 0.0031(2) -0.0020(3)
Ge2 0.0134(3) 0.0256(3) 0.0272(3) 0.0008(3) 0.0050(2) 0.0017(3)
F1 0.036(2) 0.046(3) 0.0379(19) 0.0192(17) 0.0054(15) -0.0021(18)
F2 0.033(2) 0.065(3) 0.0387(18) 0.0020(19) 0.0244(15) -0.0003(19)
F3 0.035(2) 0.058(3) 0.0322(17) 0.0044(19) 0.0035(15) -0.0158(18)
F4 0.035(2) 0.034(2) 0.047(2) 0.0121(17) 0.0113(16) 0.0063(17)
F5 0.037(3) 0.054(3) 0.058(3) -0.000(2) 0.0131(18) 0.033(2)
F6 0.031(2) 0.056(3) 0.0349(17) 0.0075(18) -0.0043(15) 0.0152(17)
F7 0.0200(17) 0.056(3) 0.0404(19) -0.0021(18) 0.0097(15) -0.0000(18)
F8 0.041(3) 0.063(3) 0.0282(18) -0.005(2) 0.0136(16) -0.0049(18)
F9 0.058(3) 0.046(3) 0.053(3) 0.005(2) 0.027(2) 0.021(2)
F10 0.0176(18) 0.080(3) 0.043(2) 0.0053(19) 0.0015(15) 0.001(2)
F11 0.036(3) 0.082(3) 0.0349(19) 0.003(3) -0.0119(17) -0.007(2)
F12 0.050(3) 0.064(3) 0.050(3) 0.011(3) -0.017(2) 0.020(3)
F19 0.0174(17) 0.069(3) 0.0425(19) -0.0007(18) 0.0090(14) 0.001(2)
F20 0.053(3) 0.058(3) 0.040(3) 0.005(3) 0.0248(19) -0.015(2)
F21 0.043(3) 0.068(3) 0.0306(17) 0.006(2) 0.0173(16) 0.0128(18)
F22 0.0184(17) 0.053(3) 0.0307(17) -0.0057(17) 0.0025(13) -0.0014(16)
F23 0.037(2) 0.059(3) 0.0248(16) -0.005(2) -0.0090(15) 0.0081(18)
F24 0.042(3) 0.048(3) 0.040(2) -0.0027(19) -0.0118(17) -0.0151(18)
F13 0.041(3) 0.037(2) 0.045(2) 0.0149(17) 0.0005(16) -0.0040(17)
F14 0.0227(18) 0.048(2) 0.0399(17) -0.0061(18) -0.0138(14) 0.0073(18)
F15 0.0350(19) 0.044(2) 0.0256(15) -0.0011(18) 0.0018(13) 0.0115(17)
F16 0.0265(18) 0.038(2) 0.045(2) -0.0072(16) 0.0011(15) -0.0186(17)
F17 0.035(2) 0.041(2) 0.0293(16) 0.0000(17) 0.0162(15) -0.0071(16)
F18 0.0328(19) 0.036(2) 0.0338(17) 0.0125(16) -0.0020(15) 0.0006(15)
O1 0.0169(17) 0.028(2) 0.0201(15) -0.0011(16) 0.0041(13) 0.0014(15)
O2 0.023(2) 0.037(3) 0.0228(17) 0.0017(17) 0.0030(15) -0.0003(17)
O4 0.0209(18) 0.028(2) 0.0164(15) 0.0032(16) 0.0022(14) 0.0010(15)
O3 0.0152(18) 0.027(3) 0.0234(16) -0.0022(15) 0.0045(13) -0.0032(16)
C1 0.008(3) 0.023(3) 0.023(2) 0.006(2) -0.0002(16) -0.002(2)
C2 0.021(3) 0.034(3) 0.029(3) 0.002(3) 0.001(2) -0.002(3)
C3 0.022(3) 0.046(4) 0.041(3) -0.005(3) 0.002(3) -0.010(3)
C4 0.020(3) 0.039(3) 0.051(3) -0.009(3) 0.013(3) -0.010(3)
C5 0.022(3) 0.035(3) 0.039(3) -0.002(3) 0.014(2) 0.001(3)
C6 0.013(3) 0.029(3) 0.029(3) 0.0019(19) 0.0052(18) -0.002(2)
C7 0.032(4) 0.061(5) 0.066(5) -0.023(4) 0.012(4) -0.009(4)
C8 0.017(3) 0.028(3) 0.024(2) 0.003(2) 0.0084(17) 0.003(2)
C9 0.021(3) 0.039(3) 0.023(2) 0.007(3) 0.0079(18) -0.001(3)
C10 0.026(3) 0.037(3) 0.029(3) 0.005(3) 0.006(2) 0.010(3)
C11 0.010(3) 0.028(3) 0.025(3) 0.000(2) -0.0006(18) 0.002(2)
C12 0.013(3) 0.032(3) 0.028(3) 0.002(2) 0.0063(19) 0.007(2)
C13 0.028(3) 0.032(3) 0.031(3) 0.002(3) 0.004(3) 0.011(3)
C14 0.029(3) 0.036(3) 0.041(3) 0.000(3) 0.009(3) 0.008(3)
C15 0.029(3) 0.034(3) 0.033(3) 0.004(3) 0.006(3) -0.001(3)
C16 0.018(3) 0.035(3) 0.024(3) -0.002(3) 0.005(2) -0.002(3)
C17 0.048(4) 0.037(4) 0.057(4) 0.004(3) 0.014(4) 0.007(3)
C18 0.019(3) 0.039(3) 0.022(3) 0.002(3) 0.0051(19) 0.006(2)
C19 0.030(3) 0.045(3) 0.029(3) -0.000(3) 0.008(3) 0.006(3)
C20 0.027(3) 0.061(4) 0.031(3) 0.008(3) -0.003(3) 0.006(3)
C31 0.015(3) 0.024(3) 0.025(3) 0.002(2) 0.0005(19) -0.003(2)
C32 0.018(3) 0.027(3) 0.021(3) 0.000(2) 0.0032(18) -0.002(2)
C33 0.027(3) 0.030(3) 0.027(3) 0.003(3) 0.004(2) -0.009(3)
C34 0.026(3) 0.027(3) 0.033(3) 0.002(3) 0.003(2) -0.007(3)
C35 0.026(3) 0.032(3) 0.023(3) 0.005(3) 0.003(2) 0.005(3)
C36 0.018(3) 0.031(3) 0.023(3) 0.003(3) 0.004(2) -0.005(3)
C37 0.057(5) 0.032(4) 0.041(4) 0.009(3) -0.002(3) -0.004(3)
C38 0.019(3) 0.033(3) 0.018(2) 0.001(2) 0.0029(18) -0.0017(19)
C39 0.032(3) 0.053(3) 0.020(3) 0.005(3) 0.012(2) -0.004(3)
C40 0.027(3) 0.040(3) 0.023(3) -0.002(3) -0.002(2) -0.003(3)
C21 0.010(3) 0.027(3) 0.020(2) 0.005(2) 0.0009(17) -0.003(2)
C22 0.017(3) 0.028(3) 0.024(3) -0.000(2) 0.0043(19) 0.000(2)
C23 0.022(3) 0.031(3) 0.032(3) -0.004(3) 0.001(2) -0.000(3)
C24 0.018(3) 0.039(3) 0.038(3) -0.002(3) 0.006(3) 0.002(3)
C25 0.026(3) 0.038(3) 0.033(3) -0.007(3) 0.012(3) 0.004(3)
C26 0.021(3) 0.035(3) 0.025(3) -0.002(3) 0.004(2) -0.004(3)
C27 0.029(4) 0.062(5) 0.040(4) -0.018(4) 0.002(3) 0.009(4)
C28 0.015(2) 0.026(3) 0.021(2) -0.0025(19) 0.0027(16) -0.0003(19)
C29 0.024(3) 0.033(3) 0.025(3) 0.001(2) 0.001(2) -0.000(2)
C30 0.019(3) 0.035(3) 0.028(3) -0.001(2) 0.0014(19) -0.007(3)

loop_
_atom_type_symbol
_atom_type_description
_atom_type_scat_dispersion_real
_atom_type_scat_dispersion_imag
_atom_type_scat_source
C C 0.0033 0.0016
;
International Tables for Crystallography
(1992, Vol. C, Tables 4.2.6.8 and 6.1.1.4)
;
H H 0.0000 0.0000
;
International Tables for Crystallography
(1992, Vol. C, Table 6.1.1.4)
;
O O 0.0106 0.0060
;
International Tables for Crystallography
(1992, Vol. C, Tables 4.2.6.8 and 6.1.1.4)
;
Ge Ge 0.1547 1.8001
;
International Tables for Crystallography
(1992, Vol. C, Tables 4.2.6.8 and 6.1.1.4)
;
F F 0.0171 0.0103
;
International Tables for Crystallography
(1992, Vol. C, Tables 4.2.6.8 and 6.1.1.4)
;

loop_
_geom_angle_atom_site_label_1
_geom_angle_atom_site_label_2
_geom_angle_atom_site_label_3
_geom_angle
_geom_angle_publ_flag
Ge2 Ge1 O1 98.06(12) yes
Ge2 Ge1 O2 85.71(11) yes
Ge2 Ge1 C1 121.98(17) yes
Ge2 Ge1 C11 118.30(16) yes
O1 Ge1 O2 176.20(16) yes
O1 Ge1 C1 87.59(18) yes
O1 Ge1 C11 100.4(2) yes
O2 Ge1 C1 90.80(18) yes
O2 Ge1 C11 77.28(19) yes
C1 Ge1 C11 117.2(3) yes
Ge1 Ge2 O4 97.99(12) yes
Ge1 Ge2 O3 85.75(10) yes
Ge1 Ge2 C31 119.92(17) yes
Ge1 Ge2 C21 120.38(17) yes
O4 Ge2 O3 176.05(15) yes
O4 Ge2 C31 86.9(2) yes
O4 Ge2 C21 100.73(19) yes
O3 Ge2 C31 92.32(19) yes
O3 Ge2 C21 76.17(18) yes
C31 Ge2 C21 117.2(3) yes
Ge1 O1 C8 113.1(3) yes
Ge1 O2 C18 113.2(3) yes
Ge2 O4 C38 113.3(3) yes
Ge2 O3 C28 113.6(3) yes
Ge1 C1 C2 130.1(4) yes
Ge1 C1 C6 112.1(4) yes
C2 C1 C6 117.8(5) yes
C1 C2 C3 120.3(6) yes
C2 C3 C4 121.9(6) yes
C3 C4 C5 118.2(6) yes
C3 C4 C7 120.3(6) yes
C5 C4 C7 121.5(7) yes
C4 C5 C6 120.7(6) yes
C1 C6 C5 121.1(5) yes
C1 C6 C8 115.7(5) yes
C5 C6 C8 123.1(5) yes
O1 C8 C6 111.5(4) yes
O1 C8 C9 106.3(5) yes
O1 C8 C10 105.8(5) yes
C6 C8 C9 109.7(5) yes
C6 C8 C10 112.2(5) yes
C9 C8 C10 111.1(5) yes
F1 C9 F2 108.5(5) yes
F1 C9 F3 106.4(6) yes
F1 C9 C8 109.9(5) yes
F2 C9 F3 107.2(5) yes
F2 C9 C8 113.1(6) yes
F3 C9 C8 111.5(5) yes
F4 C10 F5 107.4(6) yes
F4 C10 F6 106.9(5) yes
F4 C10 C8 109.6(5) yes
F5 C10 F6 107.0(5) yes
F5 C10 C8 113.5(5) yes
F6 C10 C8 112.2(6) yes
Ge1 C11 C12 121.1(5) yes
Ge1 C11 C16 120.9(5) yes
C12 C11 C16 118.0(6) yes
C11 C12 C13 119.7(6) yes
C11 C12 C18 117.7(6) yes
C13 C12 C18 122.7(5) yes
C12 C13 C14 121.1(6) yes
C13 C14 C15 118.9(7) yes
C13 C14 C17 120.1(6) yes
C15 C14 C17 121.0(7) yes
C14 C15 C16 120.8(6) yes
C11 C16 C15 121.5(6) yes
O2 C18 C12 110.6(5) yes
O2 C18 C19 107.6(5) yes
O2 C18 C20 105.5(5) yes
C12 C18 C19 110.6(5) yes
C12 C18 C20 111.7(5) yes
C19 C18 C20 110.7(5) yes
F7 C19 F8 107.0(6) yes
F7 C19 F9 107.5(6) yes
F7 C19 C18 109.5(5) yes
F8 C19 F9 106.5(5) yes
F8 C19 C18 111.8(6) yes
F9 C19 C18 114.1(6) yes
F10 C20 F11 107.8(6) yes
F10 C20 F12 108.0(6) yes
F10 C20 C18 108.6(5) yes
F11 C20 F12 108.6(6) yes
F11 C20 C18 112.1(6) yes
F12 C20 C18 111.6(6) yes
Ge2 C31 C32 112.1(4) yes
Ge2 C31 C36 127.9(5) yes
C32 C31 C36 120.0(6) yes
C31 C32 C33 120.3(5) yes
C31 C32 C38 116.4(5) yes
C33 C32 C38 123.3(5) yes
C32 C33 C34 120.0(6) yes
C33 C34 C35 119.2(6) yes
C33 C34 C37 120.9(6) yes
C35 C34 C37 119.9(6) yes
C34 C35 C36 121.0(6) yes
C31 C36 C35 119.6(6) yes
O4 C38 C32 111.2(4) yes
O4 C38 C39 106.5(5) yes
O4 C38 C40 106.3(5) yes
C32 C38 C39 110.1(5) yes
C32 C38 C40 111.8(5) yes
C39 C38 C40 110.7(5) yes
F19 C39 F20 106.5(6) yes
F19 C39 F21 106.7(6) yes
F19 C39 C38 111.4(5) yes
F20 C39 F21 106.0(5) yes
F20 C39 C38 112.9(6) yes
F21 C39 C38 112.9(6) yes
F22 C40 F23 107.5(5) yes
F22 C40 F24 106.6(6) yes
F22 C40 C38 108.4(5) yes
F23 C40 F24 108.3(5) yes
F23 C40 C38 112.3(6) yes
F24 C40 C38 113.3(5) yes
Ge2 C21 C22 124.2(4) yes
Ge2 C21 C26 120.4(4) yes
C22 C21 C26 115.4(5) yes
C21 C22 C23 121.9(5) yes
C21 C22 C28 116.4(5) yes
C23 C22 C28 121.7(5) yes
C22 C23 C24 121.9(6) yes
C23 C24 C25 118.0(6) yes
C23 C24 C27 121.6(6) yes
C25 C24 C27 120.5(6) yes
C24 C25 C26 121.3(6) yes
C21 C26 C25 121.5(5) yes
O3 C28 C22 109.4(4) yes
O3 C28 C29 106.0(5) yes
O3 C28 C30 108.9(5) yes
C22 C28 C29 111.5(5) yes
C22 C28 C30 110.0(5) yes
C29 C28 C30 110.9(5) yes
F13 C29 F14 107.7(5) yes
F13 C29 F15 106.7(5) yes
F13 C29 C28 109.9(5) yes
F14 C29 F15 107.0(5) yes
F14 C29 C28 114.2(5) yes
F15 C29 C28 111.0(5) yes
F16 C30 F17 106.6(5) yes
F16 C30 F18 108.7(5) yes
F16 C30 C28 113.3(5) yes
F17 C30 F18 106.3(5) yes
F17 C30 C28 111.3(5) yes
F18 C30 C28 110.3(5) yes
Ge1 O2 H2a 134.892 no
C18 O2 H2a 100.508 no
Ge2 O3 H3a 133.064 no
C28 O3 H3a 93.144 no
C1 C2 H2 119.867 no
C3 C2 H2 119.865 no
C2 C3 H3 119.035 no
C4 C3 H3 119.038 no
C4 C5 H5 119.669 no
C6 C5 H5 119.661 no
C4 C7 H7A 109.470 no
C4 C7 H7B 109.464 no
C4 C7 H7C 109.466 no
H7A C7 H7B 109.471 no
H7A C7 H7C 109.482 no
H7B C7 H7C 109.474 no
C12 C13 H13 119.425 no
C14 C13 H13 119.426 no
C14 C15 H15 119.579 no
C16 C15 H15 119.582 no
C11 C16 H16 119.259 no
C15 C16 H16 119.257 no
C14 C17 H17A 109.472 no
C14 C17 H17B 109.469 no
C14 C17 H17C 109.467 no
H17A C17 H17B 109.467 no
H17A C17 H17C 109.481 no
H17B C17 H17C 109.472 no
C32 C33 H33 120.030 no
C34 C33 H33 120.017 no
C34 C35 H35 119.473 no
C36 C35 H35 119.478 no
C31 C36 H36 120.217 no
C35 C36 H36 120.216 no
C34 C37 H37A 109.472 no
C34 C37 H37B 109.477 no
C34 C37 H37C 109.466 no
H37A C37 H37B 109.472 no
H37A C37 H37C 109.471 no
H37B C37 H37C 109.470 no
C22 C23 H23 119.042 no
C24 C23 H23 119.059 no
C24 C25 H25 119.373 no
C26 C25 H25 119.368 no
C21 C26 H26 119.245 no
C25 C26 H26 119.239 no
C24 C27 H27A 109.473 no
C24 C27 H27B 109.472 no
C24 C27 H27C 109.466 no
H27A C27 H27B 109.477 no
H27A C27 H27C 109.477 no
H27B C27 H27C 109.463 no

loop_
_geom_bond_atom_site_label_1
_geom_bond_atom_site_label_2
_geom_bond_distance
_geom_bond_publ_flag
Ge1 Ge2 2.4444(9) yes
Ge1 O1 1.950(4) yes
Ge1 O2 2.305(4) yes
Ge1 C1 1.897(6) yes
Ge1 C11 1.954(7) yes
Ge2 O4 1.948(3) yes
Ge2 O3 2.304(4) yes
Ge2 C31 1.922(6) yes
Ge2 C21 1.914(6) yes
F1 C9 1.317(7) yes
F2 C9 1.320(7) yes
F3 C9 1.348(7) yes
F4 C10 1.329(8) yes
F5 C10 1.339(8) yes
F6 C10 1.323(7) yes
F7 C19 1.326(7) yes
F8 C19 1.340(8) yes
F9 C19 1.338(9) yes
F10 C20 1.321(8) yes
F11 C20 1.313(9) yes
F12 C20 1.332(9) yes
F19 C39 1.344(7) yes
F20 C39 1.347(9) yes
F21 C39 1.346(8) yes
F22 C40 1.345(8) yes
F23 C40 1.317(8) yes
F24 C40 1.335(8) yes
F13 C29 1.333(8) yes
F14 C29 1.328(7) yes
F15 C29 1.345(7) yes
F16 C30 1.319(7) yes
F17 C30 1.352(7) yes
F18 C30 1.328(7) yes
O1 C8 1.405(7) yes
O2 C18 1.412(8) yes
O4 C38 1.402(8) yes
O3 C28 1.421(7) yes
C1 C2 1.398(8) yes
C1 C6 1.411(8) yes
C2 C3 1.398(9) yes
C3 C4 1.388(10) yes
C4 C5 1.395(9) yes
C4 C7 1.503(11) yes
C5 C6 1.396(9) yes
C6 C8 1.536(8) yes
C8 C9 1.551(9) yes
C8 C10 1.535(9) yes
C11 C12 1.409(8) yes
C11 C16 1.401(8) yes
C12 C13 1.405(9) yes
C12 C18 1.520(9) yes
C13 C14 1.369(9) yes
C14 C15 1.403(9) yes
C14 C17 1.498(11) yes
C15 C16 1.360(9) yes
C18 C19 1.536(9) yes
C18 C20 1.560(8) yes
C31 C32 1.378(8) yes
C31 C36 1.385(8) yes
C32 C33 1.396(9) yes
C32 C38 1.541(8) yes
C33 C34 1.389(9) yes
C34 C35 1.380(9) yes
C34 C37 1.497(10) yes
C35 C36 1.389(9) yes
C38 C39 1.529(9) yes
C38 C40 1.539(8) yes
C21 C22 1.394(7) yes
C21 C26 1.452(8) yes
C22 C23 1.398(9) yes
C22 C28 1.525(8) yes
C23 C24 1.381(9) yes
C24 C25 1.395(9) yes
C24 C27 1.509(10) yes
C25 C26 1.382(9) yes
C28 C29 1.540(8) yes
C28 C30 1.530(9) yes
O2 H2a 0.835 no
O3 H3a 0.839 no
C2 H2 0.930 no
C3 H3 0.930 no
C5 H5 0.930 no
C7 H7A 0.960 no
C7 H7B 0.960 no
C7 H7C 0.960 no
C13 H13 0.930 no
C15 H15 0.930 no
C16 H16 0.930 no
C17 H17A 0.960 no
C17 H17B 0.960 no
C17 H17C 0.960 no
C33 H33 0.930 no
C35 H35 0.930 no
C36 H36 0.930 no
C37 H37A 0.960 no
C37 H37B 0.960 no
C37 H37C 0.960 no
C23 H23 0.930 no
C25 H25 0.930 no
C26 H26 0.930 no
C27 H27A 0.960 no
C27 H27B 0.960 no
C27 H27C 0.960 no

loop_
_geom_contact_atom_site_label_1
_geom_contact_atom_site_label_2
_geom_contact_distance
_geom_contact_publ_flag
_geom_contact_site_symmetry_2
F1 O1 2.805(6) no .
F1 C1 3.435(7) no .
F1 C5 3.439(8) no .
F1 C6 2.786(8) no .
F1 C16 3.251(8) no .
F2 F5 2.674(6) no .
F2 F6 3.372(6) no .
F2 O1 3.547(6) no .
F2 C5 3.036(8) no .
F2 C6 3.003(7) no .
F2 C10 2.899(8) no .
F3 F5 3.528(7) no .
F3 F6 2.740(6) no .
F3 F17 3.394(6) no .
F3 O1 2.670(6) no .
F3 C10 2.981(8) no .
F4 O1 2.748(6) no .
F4 O3 3.248(6) no .
F4 C1 3.537(6) no .
F4 C5 3.518(7) no .
F4 C6 2.864(7) no .
F4 C31 3.593(7) no .
F4 C36 3.087(7) no .
F5 O1 3.557(6) no .
F5 C5 2.996(7) no .
F5 C6 2.994(7) no .
F5 C9 2.954(8) no .
F6 F15 3.598(6) no .
F6 F17 3.293(6) no .
F6 O1 2.686(6) no .
F6 O3 3.342(6) no .
F6 C9 2.935(7) no .
F7 O2 2.752(6) no .
F7 O4 3.086(6) no .
F7 C11 3.477(7) no .
F7 C12 2.842(7) no .
F7 C13 3.557(8) no .
F7 C21 3.502(7) no .
F7 C26 3.046(7) no .
F8 F11 2.696(6) no .
F8 F12 3.345(7) no .
F8 F21 3.566(7) no .
F8 F23 3.248(7) no .
F8 O2 2.751(6) no .
F8 O4 3.393(6) no .
F8 C20 2.906(8) no .
F9 F11 3.545(7) no .
F9 F12 2.702(7) no .
F9 O2 3.589(7) no .
F9 C12 2.950(8) no .
F9 C13 2.962(8) no .
F9 C20 2.987(9) no .
F10 O2 2.774(6) no .
F10 C2 3.360(8) no .
F10 C11 3.517(6) no .
F10 C12 2.807(7) no .
F10 C13 3.414(8) no .
F11 O2 2.677(6) no .
F11 C19 2.965(8) no .
F12 O2 3.553(6) no .
F12 C12 2.992(7) no .
F12 C13 2.976(7) no .
F12 C19 2.897(8) no .
F19 O4 2.856(6) no .
F19 C31 3.459(7) no .
F19 C32 2.792(7) no .
F19 C33 3.381(8) no .
F19 C26 3.232(8) no .
F20 F23 3.295(7) no .
F20 F24 2.676(7) no .
F20 O4 3.555(6) no .
F20 C32 3.018(7) no .
F20 C33 3.027(8) no .
F20 C40 2.869(8) no .
F21 F23 2.730(6) no .
F21 F24 3.596(7) no .
F21 O4 2.674(6) no .
F21 C40 2.989(8) no .
F22 O2 3.108(6) no .
F22 O4 2.718(6) no .
F22 C1 3.534(7) no .
F22 C2 3.071(7) no .
F22 C31 3.498(6) no .
F22 C32 2.874(7) no .
F22 C33 3.585(7) no .
F23 O2 3.356(6) no .
F23 O4 2.722(5) no .
F23 C39 2.893(7) no .
F24 O4 3.560(6) no .
F24 C32 2.949(7) no .
F24 C33 2.967(7) no .
F24 C39 2.972(8) no .
F13 O3 2.721(6) no .
F13 C36 3.432(7) no .
F13 C21 3.590(7) no .
F13 C22 2.877(7) no .
F13 C23 3.504(8) no .
F14 F16 2.661(6) no .
F14 F17 3.564(6) no .
F14 O3 3.575(5) no .
F14 C22 2.974(6) no .
F14 C23 2.924(7) no .
F14 C30 2.959(7) no .
F15 F16 3.296(6) no .
F15 F17 2.709(6) no .
F15 O3 2.732(5) no .
F15 C30 2.902(8) no .
F16 O3 3.575(6) no .
F16 C22 3.006(7) no .
F16 C23 3.028(8) no .
F16 C29 2.861(8) no .
F17 O1 3.197(5) no .
F17 O3 2.704(6) no .
F17 C29 2.983(8) no .
F18 O1 3.330(6) no .
F18 O3 2.859(6) no .
F18 C11 3.425(6) no .
F18 C16 2.968(7) no .
F18 C21 3.362(7) no .
F18 C22 2.767(7) no .
F18 C23 3.416(8) no .
O1 O3 2.622(6) no .
O1 C16 3.109(8) no .
O1 C30 3.590(7) no .
O2 O4 2.613(6) no .
O2 C2 3.089(8) no .
O2 C40 3.562(8) no .
O4 C19 3.560(8) no .
O4 C26 3.084(7) no .
O3 C36 3.113(8) no .
C1 C4 2.837(9) no .
C1 C9 3.542(7) no .
C1 C10 3.585(8) no .
C2 C5 2.786(9) no .
C3 C6 2.762(8) no .
C5 C9 3.155(9) no .
C5 C10 3.166(8) no .
C11 C14 2.811(10) no .
C11 C19 3.548(9) no .
C12 C15 2.773(9) no .
C13 C16 2.761(8) no .
C13 C19 3.152(10) no .
C13 C20 3.147(10) no .
C31 C34 2.785(9) no .
C31 C39 3.527(8) no .
C31 C40 3.559(8) no .
C32 C35 2.759(8) no .
C33 C36 2.774(8) no .
C33 C39 3.132(9) no .
C33 C40 3.189(9) no .
C21 C24 2.865(9) no .
C21 C29 3.593(7) no .
C21 C30 3.486(8) no .
C22 C25 2.774(9) no .
C23 C26 2.759(8) no .
C23 C29 3.110(9) no .
C23 C30 3.125(9) no .
F1 F5 2.790(6) no 2_656
F1 C27 3.305(8) no 1_455
F2 F5 3.483(7) no 2_656
F2 F14 2.996(5) no 1_455
F3 F5 3.244(6) no 2_656
F4 F14 3.297(6) no 2_746
F4 F16 2.971(5) no 2_746
F5 F1 2.790(6) no 2_646
F5 F2 3.483(7) no 2_646
F5 F3 3.244(6) no 2_646
F5 F14 3.500(6) no 2_746
F5 C9 3.396(8) no 2_646
F6 F16 2.745(6) no 2_746
F7 F20 2.754(6) no 2_755
F7 F21 3.544(6) no 2_755
F7 C37 3.261(8) no 1_565
F8 F19 3.260(6) no 2_755
F8 F20 2.954(7) no 2_755
F9 F19 3.010(6) no 2_755
F9 F20 3.373(7) no 2_755
F9 F21 3.405(7) no 2_755
F9 C39 3.523(8) no 2_755
F10 F23 3.304(6) no 2_655
F10 F24 3.008(6) no 2_655
F10 C40 3.592(7) no 2_655
F10 C27 3.554(9) no 1_455
F11 F12 3.556(8) no 2_645
F11 F22 3.383(6) no 2_655
F11 F24 3.386(6) no 2_655
F12 F11 3.556(8) no 2_655
F12 F22 2.817(6) no 2_655
F12 F23 2.910(7) no 2_655
F12 F24 3.436(7) no 2_655
F12 C40 3.264(8) no 2_655
F19 F8 3.260(6) no 2_745
F19 F9 3.010(6) no 2_745
F19 C19 3.600(8) no 2_745
F20 F7 2.754(6) no 2_745
F20 F8 2.954(7) no 2_745
F20 F9 3.373(7) no 2_745
F20 F21 3.520(7) no 2_745
F20 C19 3.246(8) no 2_745
F21 F7 3.544(6) no 2_745
F21 F9 3.405(7) no 2_745
F21 F20 3.520(7) no 2_755
F22 F11 3.383(6) no 2_645
F22 F12 2.817(6) no 2_645
F22 C17 3.322(9) no 1_545
F22 C20 3.534(7) no 2_645
F23 F10 3.304(6) no 2_645
F23 F12 2.910(7) no 2_645
F24 F10 3.008(6) no 2_645
F24 F11 3.386(6) no 2_645
F24 F12 3.436(7) no 2_645
F24 C20 3.499(8) no 2_645
F13 F17 3.288(6) no 2_746
F13 C7 3.298(10) no 1_655
F14 F2 2.996(5) no 1_655
F14 F4 3.297(6) no 2_756
F14 F5 3.500(6) no 2_756
F15 F16 2.829(6) no 2_746
F15 F17 3.537(6) no 2_746
F15 F18 2.874(6) no 2_746
F15 C35 3.468(7) no 2_756
F15 C30 3.283(8) no 2_746
F16 F4 2.971(5) no 2_756
F16 F6 2.745(6) no 2_756
F16 F15 2.829(6) no 2_756
F16 C10 3.389(7) no 2_756
F17 F13 3.288(6) no 2_756
F17 F15 3.537(6) no 2_756
F17 C35 3.565(7) no 2_756
F18 F15 2.874(6) no 2_756
C7 F13 3.298(10) no 1_455
C9 F5 3.396(8) no 2_656
C10 F16 3.389(7) no 2_746
C17 F22 3.322(9) no 1_565
C19 F19 3.600(8) no 2_755
C19 F20 3.246(8) no 2_755
C20 F22 3.534(7) no 2_655
C20 F24 3.499(8) no 2_655
C35 F15 3.468(7) no 2_746
C35 F17 3.565(7) no 2_746
C37 F7 3.261(8) no 1_545
C39 F9 3.523(8) no 2_745
C40 F10 3.592(7) no 2_645
C40 F12 3.264(8) no 2_645
C27 F1 3.305(8) no 1_655
C27 F10 3.554(9) no 1_655
C30 F15 3.283(8) no 2_756
Ge1 H3a 3.2554 no .
Ge1 H2 3.1499 no .
Ge1 H16 2.9865 no .
Ge2 H2a 3.2962 no .
Ge2 H36 3.1171 no .
Ge2 H26 2.9956 no .
F1 H5 3.5495 no .
F1 H16 2.7727 no .
F2 H5 2.5691 no .
F3 H16 3.0827 no .
F4 H3a 3.0807 no .
F4 H5 3.5917 no .
F4 H36 2.6377 no .
F5 H5 2.5045 no .
F6 H3a 2.7141 no .
F7 H2a 2.5895 no .
F7 H26 2.6544 no .
F8 H2a 2.1872 no .
F9 H2a 3.4963 no .
F9 H13 2.5092 no .
F10 H2 2.8486 no .
F10 H2a 3.2572 no .
F10 H13 3.4798 no .
F11 H2 3.2749 no .
F11 H2a 2.5566 no .
F12 H13 2.4654 no .
F19 H33 3.4687 no .
F19 H26 2.7294 no .
F20 H33 2.5344 no .
F21 H26 3.0136 no .
F22 H2 2.6421 no .
F22 H2a 2.8129 no .
F23 H2a 2.6230 no .
F24 H33 2.5128 no .
F13 H3a 3.1985 no .
F13 H36 2.8860 no .
F13 H23 3.5297 no .
F14 H23 2.3873 no .
F15 H3a 2.5886 no .
F15 H36 3.5926 no .
F16 H3a 3.3568 no .
F16 H23 2.5692 no .
F17 H3a 2.0384 no .
F17 H16 3.4738 no .
F18 H3a 2.6178 no .
F18 H16 2.6340 no .
F18 H23 3.5461 no .
O1 H3a 2.1658 no .
O1 H16 2.5652 no .
O2 H2 2.5405 no .
O4 H2a 2.1749 no .
O4 H26 2.5460 no .
O3 H36 2.5503 no .
C1 H3 3.2566 no .
C1 H5 3.2789 no .
C2 H2a 3.5510 no .
C3 H5 3.2295 no .
C3 H7A 2.8626 no .
C3 H7B 3.2677 no .
C3 H7C 2.6445 no .
C4 H2 3.2670 no .
C5 H3 3.2266 no .
C5 H7A 3.0352 no .
C5 H7B 2.5865 no .
C5 H7C 3.2137 no .
C6 H2 3.2516 no .
C7 H3 2.6429 no .
C7 H5 2.6827 no .
C8 H3a 3.2149 no .
C8 H5 2.7380 no .
C8 H16 3.4664 no .
C9 H5 3.0483 no .
C9 H16 3.2628 no .
C10 H3a 3.1474 no .
C10 H5 3.0342 no .
C11 H2a 3.4162 no .
C11 H13 3.2692 no .
C11 H15 3.2438 no .
C12 H2a 3.0259 no .
C12 H16 3.2493 no .
C13 H15 3.2243 no .
C13 H17A 2.7231 no .
C13 H17B 2.7264 no .
C13 H17C 3.2619 no .
C14 H16 3.2377 no .
C15 H13 3.2284 no .
C15 H17A 3.1415 no .
C15 H17B 3.1213 no .
C15 H17C 2.5578 no .
C17 H13 2.6231 no .
C17 H15 2.6757 no .
C18 H2 3.5044 no .
C18 H13 2.7226 no .
C19 H2a 2.2043 no .
C19 H13 3.0419 no .
C20 H2 3.3720 no .
C20 H2a 2.5994 no .
C20 H13 3.0038 no .
C31 H33 3.2427 no .
C31 H35 3.2341 no .
C32 H36 3.2324 no .
C33 H35 3.2273 no .
C33 H37A 2.7490 no .
C33 H37B 2.7523 no .
C33 H37C 3.2866 no .
C34 H36 3.2476 no .
C35 H33 3.2293 no .
C35 H37A 3.1043 no .
C35 H37B 3.0954 no .
C35 H37C 2.5219 no .
C37 H33 2.6671 no .
C37 H35 2.6299 no .
C38 H2a 3.1382 no .
C38 H33 2.7507 no .
C38 H26 3.4068 no .
C39 H33 3.0186 no .
C39 H26 3.1784 no .
C40 H2a 2.9856 no .
C40 H33 3.0751 no .
C21 H3a 3.3064 no .
C21 H23 3.2675 no .
C21 H25 3.3078 no .
C22 H3a 2.9451 no .
C22 H26 3.2498 no .
C23 H25 3.2185 no .
C23 H27A 2.7657 no .
C23 H27B 2.7665 no .
C23 H27C 3.2931 no .
C24 H26 3.2505 no .
C25 H23 3.2186 no .
C25 H27A 3.1299 no .
C25 H27B 3.1263 no .
C25 H27C 2.5537 no .
C27 H23 2.6652 no .
C27 H25 2.6621 no .
C28 H36 3.5765 no .
C28 H23 2.6950 no .
C29 H3a 2.5707 no .
C29 H36 3.5326 no .
C29 H23 2.9332 no .
C30 H3a 2.1156 no .
C30 H23 3.0234 no .
H3a H36 3.0101 no .
H2 H3 2.3123 no .
H2 H2a 2.8842 no .
H3 H7A 2.8715 no .
H3 H7B 3.5298 no .
H3 H7C 2.5170 no .
H5 H7A 3.1637 no .
H5 H7B 2.4107 no .
H5 H7C 3.4581 no .
H13 H17A 2.6572 no .
H13 H17B 2.6723 no .
H13 H17C 3.5346 no .
H15 H16 2.2739 no .
H15 H17A 3.3358 no .
H15 H17B 3.3065 no .
H15 H17C 2.3596 no .
H33 H37A 2.7084 no .
H33 H37B 2.7127 no .
H33 H37C 3.5763 no .
H35 H36 2.3150 no .
H35 H37A 3.2867 no .
H35 H37B 3.2677 no .
H35 H37C 2.3062 no .
H23 H27A 2.7030 no .
H23 H27B 2.7244 no .
H23 H27C 3.5717 no .
H25 H26 2.2922 no .
H25 H27A 3.3022 no .
H25 H27B 3.3139 no .
H25 H27C 2.3446 no .
F1 H23 3.1380 no 1_455
F1 H27A 2.4226 no 1_455
F2 H15 3.0367 no 2_646
F3 H5 3.0447 no 2_656
F3 H7B 3.0231 no 2_656
F4 H17C 2.9603 no 1_545
F5 H23 3.1346 no 2_746
F6 H23 2.9954 no 2_746
F6 H27B 3.5486 no 2_746
F7 H37A 3.2813 no 1_565
F7 H37B 2.4692 no 1_565
F8 H3 3.2700 no 2_655
F9 H3 3.2538 no 2_655
F9 H37B 3.2458 no 1_565
F10 H25 2.9111 no 1_455
F10 H27C 2.8017 no 1_455
F11 H13 3.2581 no 2_645
F11 H17A 3.3863 no 2_645
F12 H2 3.0986 no 2_655
F19 H3 2.9793 no 1_655
F19 H7A 3.2984 no 1_655
F20 H25 3.3657 no 2_745
F20 H26 2.9981 no 2_745
F21 H33 3.0501 no 2_755
F21 H37A 3.2450 no 2_755
F22 H17A 3.2533 no 1_545
F22 H17B 2.5828 no 1_545
F23 H25 3.2106 no 2_745
F24 H17B 3.3841 no 1_545
F24 H25 2.9527 no 2_745
F13 H5 3.2054 no 1_655
F13 H7A 2.8426 no 1_655
F13 H7B 3.0459 no 1_655
F14 H15 3.1404 no 2_746
F15 H35 2.5925 no 2_756
F16 H3a 3.5853 no 2_756
F16 H36 2.7676 no 2_756
F17 H35 2.9466 no 2_756
F17 H36 3.0519 no 2_756
F18 H37C 2.7892 no 1_565
C2 H17A 3.4312 no 1_545
C3 H17A 3.1026 no 1_545
C4 H17A 3.3154 no 1_545
C4 H17C 3.4943 no 1_545
C5 H17C 3.3832 no 1_545
C6 H17C 3.4678 no 1_545
C10 H23 3.5365 no 2_746
C11 H37B 3.4838 no 1_565
C11 H27A 3.2528 no 1_455
C12 H37B 3.1566 no 1_565
C12 H27C 3.4912 no 1_455
C13 H37B 3.1506 no 1_565
C13 H27C 3.4233 no 1_455
C14 H37B 3.4550 no 1_565
C14 H27C 3.5495 no 1_455
C15 H27A 3.3358 no 1_455
C16 H27A 3.0539 no 1_455
C19 H37B 3.2811 no 1_565
C31 H7A 3.0751 no 1_655
C31 H17B 3.3212 no 1_545
C32 H7A 3.4639 no 1_655
C32 H17B 3.0592 no 1_545
C33 H17B 3.0719 no 1_545
C34 H7C 3.5912 no 1_655
C34 H17B 3.3415 no 1_545
C35 H7A 3.2668 no 1_655
C35 H7B 3.5787 no 1_655
C35 H17B 3.5542 no 1_545
C36 H7A 2.9653 no 1_655
C36 H17B 3.5594 no 1_545
C40 H17B 3.4001 no 1_545
C22 H37C 3.4641 no 1_565
C23 H37C 3.3317 no 1_565
C24 H37A 3.2713 no 1_565
C24 H37C 3.3975 no 1_565
C25 H37A 3.0993 no 1_565
C26 H37A 3.4857 no 1_565
C30 H36 3.4971 no 2_756
H3a F16 3.5853 no 2_746
H2 F12 3.0986 no 2_645
H3 F8 3.2700 no 2_645
H3 F9 3.2538 no 2_645
H3 F19 2.9793 no 1_455
H3 H17A 3.2783 no 1_545
H5 F3 3.0447 no 2_646
H5 F13 3.2054 no 1_455
H7A F19 3.2984 no 1_455
H7A F13 2.8426 no 1_455
H7A C31 3.0751 no 1_455
H7A C32 3.4639 no 1_455
H7A C35 3.2668 no 1_455
H7A C36 2.9653 no 1_455
H7A H36 3.2450 no 1_455
H7B F3 3.0231 no 2_646
H7B F13 3.0459 no 1_455
H7B C35 3.5787 no 1_455
H7C C34 3.5912 no 1_455
H7C H17A 3.4550 no 1_545
H13 F11 3.2581 no 2_655
H13 H37B 3.4642 no 1_565
H15 F2 3.0367 no 2_656
H15 F14 3.1404 no 2_756
H16 H27A 3.2720 no 1_455
H17A F11 3.3863 no 2_655
H17A F22 3.2533 no 1_565
H17A C2 3.4312 no 1_565
H17A C3 3.1026 no 1_565
H17A C4 3.3154 no 1_565
H17A H3 3.2783 no 1_565
H17A H7C 3.4550 no 1_565
H17B F22 2.5828 no 1_565
H17B F24 3.3841 no 1_565
H17B C31 3.3212 no 1_565
H17B C32 3.0592 no 1_565
H17B C33 3.0719 no 1_565
H17B C34 3.3415 no 1_565
H17B C35 3.5542 no 1_565
H17B C36 3.5594 no 1_565
H17B C40 3.4001 no 1_565
H17B H33 3.4329 no 1_565
H17C F4 2.9603 no 1_565
H17C C4 3.4943 no 1_565
H17C C5 3.3832 no 1_565
H17C C6 3.4678 no 1_565
H33 F21 3.0501 no 2_745
H33 H17B 3.4329 no 1_545
H35 F15 2.5925 no 2_746
H35 F17 2.9466 no 2_746
H36 F16 2.7676 no 2_746
H36 F17 3.0519 no 2_746
H36 C30 3.4971 no 2_746
H36 H7A 3.2450 no 1_655
H37A F7 3.2813 no 1_545
H37A F21 3.2450 no 2_745
H37A C24 3.2713 no 1_545
H37A C25 3.0993 no 1_545
H37A C26 3.4857 no 1_545
H37A H25 3.2575 no 1_545
H37A H27B 3.5058 no 1_545
H37B F7 2.4692 no 1_545
H37B F9 3.2458 no 1_545
H37B C11 3.4838 no 1_545
H37B C12 3.1566 no 1_545
H37B C13 3.1506 no 1_545
H37B C14 3.4550 no 1_545
H37B C19 3.2811 no 1_545
H37B H13 3.4642 no 1_545
H37C F18 2.7892 no 1_545
H37C C22 3.4641 no 1_545
H37C C23 3.3317 no 1_545
H37C C24 3.3975 no 1_545
H23 F1 3.1380 no 1_655
H23 F5 3.1346 no 2_756
H23 F6 2.9954 no 2_756
H23 C10 3.5365 no 2_756
H25 F10 2.9111 no 1_655
H25 F20 3.3657 no 2_755
H25 F23 3.2106 no 2_755
H25 F24 2.9527 no 2_755
H25 H37A 3.2575 no 1_565
H26 F20 2.9981 no 2_755
H27A F1 2.4226 no 1_655
H27A C11 3.2528 no 1_655
H27A C15 3.3358 no 1_655
H27A C16 3.0539 no 1_655
H27A H16 3.2720 no 1_655
H27B F6 3.5486 no 2_756
H27B H37A 3.5058 no 1_565
H27C F10 2.8017 no 1_655
H27C C12 3.4912 no 1_655
H27C C13 3.4233 no 1_655
H27C C14 3.5495 no 1_655

loop_
_geom_torsion_atom_site_label_1
_geom_torsion_atom_site_label_2
_geom_torsion_atom_site_label_3
_geom_torsion_atom_site_label_4
_geom_torsion
_geom_torsion_publ_flag
Ge2 Ge1 O1 C8 -123.4(3) no
O1 Ge1 Ge2 O4 167.51(12) no
O1 Ge1 Ge2 O3 -13.76(12) no
O1 Ge1 Ge2 C31 76.47(13) no
O1 Ge1 Ge2 C21 -85.02(13) no
Ge2 Ge1 O2 C18 -119.5(3) no
O2 Ge1 Ge2 O4 -12.94(11) no
O2 Ge1 Ge2 O3 165.79(11) no
O2 Ge1 Ge2 C31 -103.98(11) no
O2 Ge1 Ge2 C21 94.53(11) no
Ge2 Ge1 C1 C2 -82.0(5) no
Ge2 Ge1 C1 C6 98.8(3) no
C1 Ge1 Ge2 O4 75.32(17) no
C1 Ge1 Ge2 O3 -105.96(17) no
C1 Ge1 Ge2 C31 -15.72(17) no
C1 Ge1 Ge2 C21 -177.21(17) no
Ge2 Ge1 C11 C12 78.7(4) no
Ge2 Ge1 C11 C16 -103.6(4) no
C11 Ge1 Ge2 O4 -86.01(18) no
C11 Ge1 Ge2 O3 92.71(18) no
C11 Ge1 Ge2 C31 -177.06(18) no
C11 Ge1 Ge2 C21 21.46(18) no
O1 Ge1 C1 C2 180.0(5) no
O1 Ge1 C1 C6 0.8(4) no
C1 Ge1 O1 C8 -1.4(3) no
O1 Ge1 C11 C12 -176.2(4) no
O1 Ge1 C11 C16 1.5(4) no
C11 Ge1 O1 C8 115.8(3) no
O2 Ge1 C1 C2 3.4(5) no
O2 Ge1 C1 C6 -175.7(4) no
C1 Ge1 O2 C18 118.5(3) no
O2 Ge1 C11 C12 0.7(4) no
O2 Ge1 C11 C16 178.5(4) no
C11 Ge1 O2 C18 0.8(3) no
C1 Ge1 C11 C12 -83.6(4) no
C1 Ge1 C11 C16 94.2(4) no
C11 Ge1 C1 C2 79.5(5) no
C11 Ge1 C1 C6 -99.6(4) no
Ge1 Ge2 O4 C38 -121.9(2) no
Ge1 Ge2 O3 C28 -118.9(3) no
Ge1 Ge2 C31 C32 99.7(4) no
Ge1 Ge2 C31 C36 -82.9(5) no
Ge1 Ge2 C21 C22 76.4(5) no
Ge1 Ge2 C21 C26 -106.1(4) no
O4 Ge2 C31 C32 2.2(4) no
O4 Ge2 C31 C36 179.7(5) no
C31 Ge2 O4 C38 -2.1(3) no
O4 Ge2 C21 C22 -177.6(4) no
O4 Ge2 C21 C26 -0.2(4) no
C21 Ge2 O4 C38 115.0(3) no
O3 Ge2 C31 C32 -173.9(4) no
O3 Ge2 C31 C36 3.6(5) no
C31 Ge2 O3 C28 121.3(3) no
O3 Ge2 C21 C22 -0.1(4) no
O3 Ge2 C21 C26 177.3(4) no
C21 Ge2 O3 C28 3.8(3) no
C31 Ge2 C21 C22 -85.6(5) no
C31 Ge2 C21 C26 91.9(4) no
C21 Ge2 C31 C32 -98.3(4) no
C21 Ge2 C31 C36 79.2(5) no
Ge1 O1 C8 C6 1.5(6) no
Ge1 O1 C8 C9 -118.0(3) no
Ge1 O1 C8 C10 123.8(3) no
Ge1 O2 C18 C12 -2.0(5) no
Ge1 O2 C18 C19 119.0(3) no
Ge1 O2 C18 C20 -122.9(3) no
Ge2 O4 C38 C32 1.4(5) no
Ge2 O4 C38 C39 -118.5(3) no
Ge2 O4 C38 C40 123.4(3) no
Ge2 O3 C28 C22 -6.2(5) no
Ge2 O3 C28 C29 -126.5(3) no
Ge2 O3 C28 C30 114.0(3) no
Ge1 C1 C2 C3 -179.4(4) no
Ge1 C1 C6 C5 -179.9(4) no
Ge1 C1 C6 C8 -0.2(6) no
C2 C1 C6 C5 0.9(8) no
C2 C1 C6 C8 -179.5(5) no
C6 C1 C2 C3 -0.3(8) no
C1 C2 C3 C4 -0.6(10) no
C2 C3 C4 C5 1.0(10) no
C2 C3 C4 C7 -177.8(6) no
C3 C4 C5 C6 -0.4(10) no
C7 C4 C5 C6 178.3(6) no
C4 C5 C6 C1 -0.5(9) no
C4 C5 C6 C8 179.9(6) no
C1 C6 C8 O1 -0.9(7) no
C1 C6 C8 C9 116.6(5) no
C1 C6 C8 C10 -119.4(5) no
C5 C6 C8 O1 178.8(5) no
C5 C6 C8 C9 -63.7(7) no
C5 C6 C8 C10 60.2(7) no
O1 C8 C9 F1 68.6(5) no
O1 C8 C9 F2 -169.9(4) no
O1 C8 C9 F3 -49.1(6) no
O1 C8 C10 F4 -64.9(6) no
O1 C8 C10 F5 175.1(4) no
O1 C8 C10 F6 53.7(6) no
C6 C8 C9 F1 -52.0(6) no
C6 C8 C9 F2 69.4(6) no
C6 C8 C9 F3 -169.8(5) no
C6 C8 C10 F4 56.9(6) no
C6 C8 C10 F5 -63.1(6) no
C6 C8 C10 F6 175.5(5) no
C9 C8 C10 F4 -179.9(5) no
C9 C8 C10 F5 60.1(6) no
C9 C8 C10 F6 -61.3(6) no
C10 C8 C9 F1 -176.7(5) no
C10 C8 C9 F2 -55.3(6) no
C10 C8 C9 F3 65.6(6) no
Ge1 C11 C12 C13 177.1(3) no
Ge1 C11 C12 C18 -2.1(7) no
Ge1 C11 C16 C15 -177.9(4) no
C12 C11 C16 C15 -0.1(8) no
C16 C11 C12 C13 -0.7(8) no
C16 C11 C12 C18 -179.9(5) no
C11 C12 C13 C14 0.5(8) no
C11 C12 C18 O2 2.6(7) no
C11 C12 C18 C19 -116.5(5) no
C11 C12 C18 C20 119.8(5) no
C13 C12 C18 O2 -176.6(5) no
C13 C12 C18 C19 64.3(7) no
C13 C12 C18 C20 -59.4(7) no
C18 C12 C13 C14 179.7(5) no
C12 C13 C14 C15 0.5(9) no
C12 C13 C14 C17 178.9(5) no
C13 C14 C15 C16 -1.2(9) no
C17 C14 C15 C16 -179.6(6) no
C14 C15 C16 C11 1.0(9) no
O2 C18 C19 F7 -61.9(6) no
O2 C18 C19 F8 56.6(6) no
O2 C18 C19 F9 177.6(4) no
O2 C18 C20 F10 67.8(7) no
O2 C18 C20 F11 -51.3(7) no
O2 C18 C20 F12 -173.3(5) no
C12 C18 C19 F7 59.1(7) no
C12 C18 C19 F8 177.5(5) no
C12 C18 C19 F9 -61.5(6) no
C12 C18 C20 F10 -52.5(8) no
C12 C18 C20 F11 -171.5(5) no
C12 C18 C20 F12 66.4(7) no
C19 C18 C20 F10 -176.2(6) no
C19 C18 C20 F11 64.8(8) no
C19 C18 C20 F12 -57.3(7) no
C20 C18 C19 F7 -176.6(6) no
C20 C18 C19 F8 -58.2(7) no
C20 C18 C19 F9 62.8(7) no
Ge2 C31 C32 C33 176.9(4) no
Ge2 C31 C32 C38 -2.0(6) no
Ge2 C31 C36 C35 -177.1(4) no
C32 C31 C36 C35 0.2(8) no
C36 C31 C32 C33 -0.8(8) no
C36 C31 C32 C38 -179.7(5) no
C31 C32 C33 C34 0.3(8) no
C31 C32 C38 O4 0.3(7) no
C31 C32 C38 C39 118.2(5) no
C31 C32 C38 C40 -118.3(5) no
C33 C32 C38 O4 -178.5(5) no
C33 C32 C38 C39 -60.7(7) no
C33 C32 C38 C40 62.8(7) no
C38 C32 C33 C34 179.1(5) no
C32 C33 C34 C35 0.7(9) no
C32 C33 C34 C37 -179.8(5) no
C33 C34 C35 C36 -1.3(9) no
C37 C34 C35 C36 179.3(6) no
C34 C35 C36 C31 0.8(9) no
O4 C38 C39 F19 71.5(6) no
O4 C38 C39 F20 -168.7(4) no
O4 C38 C39 F21 -48.5(6) no
O4 C38 C40 F22 -62.1(6) no
O4 C38 C40 F23 56.6(6) no
O4 C38 C40 F24 179.8(4) no
C32 C38 C39 F19 -49.2(7) no
C32 C38 C39 F20 70.5(6) no
C32 C38 C39 F21 -169.2(5) no
C32 C38 C40 F22 59.5(7) no
C32 C38 C40 F23 178.2(5) no
C32 C38 C40 F24 -58.6(6) no
C39 C38 C40 F22 -177.4(5) no
C39 C38 C40 F23 -58.7(7) no
C39 C38 C40 F24 64.5(7) no
C40 C38 C39 F19 -173.4(5) no
C40 C38 C39 F20 -53.6(7) no
C40 C38 C39 F21 66.6(7) no
Ge2 C21 C22 C23 178.6(4) no
Ge2 C21 C22 C28 -3.4(7) no
Ge2 C21 C26 C25 -178.5(4) no
C22 C21 C26 C25 -0.8(8) no
C26 C21 C22 C23 1.0(8) no
C26 C21 C22 C28 179.0(5) no
C21 C22 C23 C24 0.5(9) no
C21 C22 C28 O3 6.3(7) no
C21 C22 C28 C29 123.3(5) no
C21 C22 C28 C30 -113.2(5) no
C23 C22 C28 O3 -175.7(5) no
C23 C22 C28 C29 -58.7(7) no
C23 C22 C28 C30 64.8(7) no
C28 C22 C23 C24 -177.4(5) no
C22 C23 C24 C25 -2.2(9) no
C22 C23 C24 C27 177.6(5) no
C23 C24 C25 C26 2.3(10) no
C27 C24 C25 C26 -177.4(6) no
C24 C25 C26 C21 -0.8(10) no
O3 C28 C29 F13 59.7(6) no
O3 C28 C29 F14 -179.2(4) no
O3 C28 C29 F15 -58.1(6) no
O3 C28 C30 F16 168.8(4) no
O3 C28 C30 F17 48.6(5) no
O3 C28 C30 F18 -69.2(6) no
C22 C28 C29 F13 -59.3(6) no
C22 C28 C29 F14 61.9(6) no
C22 C28 C29 F15 -177.1(5) no
C22 C28 C30 F16 -71.4(6) no
C22 C28 C30 F17 168.4(4) no
C22 C28 C30 F18 50.7(6) no
C29 C28 C30 F16 52.4(6) no
C29 C28 C30 F17 -67.8(6) no
C29 C28 C30 F18 174.5(5) no
C30 C28 C29 F13 177.8(5) no
C30 C28 C29 F14 -61.1(6) no
C30 C28 C29 F15 60.0(6) no
